data_1530746
loop_
_publ_author_name
'Sergienko, V.S.'
'Yurchenko, E.N.'
'Porai-Koshits, M.A.'

_publ_section_title
;
 ... I. A new 'pseudo-keggin' type structure in heteropolyacids H(3+n) (P
 Mo(12-n) Vn O40) (H2 O)m (n=2,3 m=3)
;
_journal_name_full 'Zhurnal Strukturnoi Khimii (Issue-No. from 1981)'
_journal_page_first 111
_journal_page_last 125
_journal_volume 21
_journal_year 1980
_chemical_formula_sum 'H77 Mo10 O76 P V2'
_chemical_name_systematic 'H5 (P Mo10 V2 O40) (H2 O)36'
_space_group_IT_number 128
_symmetry_space_group_name_Hall '-P 4 2n'
_symmetry_space_group_name_H-M 'P 4/m n c'
_cell_angle_alpha 90
_cell_angle_beta 90
_cell_angle_gamma 90
_cell_formula_units_Z 2
_cell_length_a 12.858
_cell_length_b 12.858
_cell_length_c 18.341
_cell_volume 3032.284
_citation_journal_id_ASTM ZSTKAI
_cod_data_source_file Sergienko_ZSTKAI_1980_691.cif
_cod_data_source_block H77Mo10O76P1V2
_cod_original_formula_sum 'H77 Mo10 O76 P1 V2'
_cod_database_code 1530746

loop_
_symmetry_equiv_pos_as_xyz
x,y,z
-y,x,z
-x,-y,z
y,-x,z
x+1/2,-y+1/2,-z+1/2
y+1/2,x+1/2,-z+1/2
-x+1/2,y+1/2,-z+1/2
-y+1/2,-x+1/2,-z+1/2
-x,-y,-z
y,-x,-z
x,y,-z
-y,x,-z
-x-1/2,y-1/2,z-1/2
-y-1/2,-x-1/2,z-1/2
x-1/2,-y-1/2,z-1/2
y-1/2,x-1/2,z-1/2

loop_
_atom_site_label
_atom_site_type_symbol
_atom_site_fract_x
_atom_site_fract_y
_atom_site_fract_z
_atom_site_occupancy
_atom_site_U_iso_or_equiv
O7 O-2 0 0 0.3133 1 0.0
O4 O-2 0.2753 0.0632 0.1987 1 0.0
O3 O-2 0.2147 0.1563 0.0721 1 0.0
O10 O-2 0.4595 0.3583 0 1 0.0
P1 P+5 0 0 0 1 0.0
O2 O-2 0.0425 0.2623 0.0705 1 0.0
V2 V+5 0.1902 0.0434 0.1364 0.167 0.0
O1 O-2 0.2069 0.3413 0 1 0.0
O8 O-2 0.4098 0.0594 0.5 1 0.0
O12 O-2 0.2365 0.3338 0.1925 1 0.0
O11 O-2 0 0.5 0.25 1 0.0
O9 O-2 0.1427 0.4975 0.1413 1 0.0
O6 O-2 0.0751 0.1225 0.1734 1 0.0
O5 O-2 0.0533 0.0843 0.0499 0.5 0.0
V1 V+5 0.1461 0.2333 0 0.167 0.0
Mo2 Mo+6 0.1902 0.0434 0.1364 0.833 0.0
Mo1 Mo+6 0.1461 0.2333 0 0.833 0.0
O13 O-2 0.1839 0.0997 0.3687 1 0.0
